data_7048893
loop_
_publ_author_name
'McKay, Alasdair I.'
'Cole, Marcus L.'

_publ_section_title
;
 Structural diversity in a homologous series of donor free alkali metal
 complexes bearing a sterically demanding triazenide.
;
_journal_issue 9
_journal_name_full 'Dalton transactions (Cambridge, England : 2003)'
_journal_page_first 2948
_journal_page_last 2952
_journal_paper_doi 10.1039/c8dt04983a
_journal_volume 48
_journal_year 2019
_chemical_formula_moiety 'C48 H50 N3 Na'
_chemical_formula_sum 'C48 H50 N3 Na'
_chemical_formula_weight 691.90
_chemical_name_common '[Na(N3Dmp2)]'
_chemical_properties_physical Air-sensitive,Moisture-sensitive,Oxygen-sensitive
_space_group_crystal_system monoclinic
_space_group_IT_number 14
_space_group_name_Hall '-P 2yn'
_space_group_name_H-M_alt 'P 1 21/n 1'
_symmetry_space_group_name_Hall '-P 2yn'
_symmetry_space_group_name_H-M 'P 1 21/n 1'
_atom_sites_solution_hydrogens geom
_atom_sites_solution_primary dual
_audit_creation_date 2018-05-21
_audit_creation_method
;
Olex2 1.2
(compiled 2018.05.18 svn.r3508 for OlexSys, GUI svn.r5497)
;
_audit_update_record
;
2018-05-27 deposited with the CCDC.
2019-01-28 downloaded from the CCDC.
;
_cell_angle_alpha 90
_cell_angle_beta 109.082(6)
_cell_angle_gamma 90
_cell_formula_units_Z 4
_cell_length_a 14.2522(19)
_cell_length_b 19.794(3)
_cell_length_c 14.8684(18)
_cell_measurement_reflns_used 9426
_cell_measurement_temperature 150(2)
_cell_measurement_theta_max 22.45
_cell_measurement_theta_min 2.55
_cell_volume 3964.0(9)
_computing_molecular_graphics 'Olex2 (Dolomanov et al., 2009)'
_computing_publication_material 'Olex2 (Dolomanov et al., 2009)'
_computing_structure_refinement 'ShelXL (Sheldrick, 2015)'
_computing_structure_solution 'ShelXT (Sheldrick, 2015)'
_diffrn_ambient_temperature 150.15
_diffrn_measured_fraction_theta_full 0.999
_diffrn_measured_fraction_theta_max 0.999
_diffrn_measurement_device_type 'Bruker APEX-II CCD'
_diffrn_measurement_method '\f and \w scans'
_diffrn_radiation_type MoK\a
_diffrn_radiation_wavelength 0.71073
_diffrn_reflns_av_R_equivalents 0.0741
_diffrn_reflns_av_unetI/netI 0.0511
_diffrn_reflns_Laue_measured_fraction_full 0.999
_diffrn_reflns_Laue_measured_fraction_max 0.999
_diffrn_reflns_limit_h_max 18
_diffrn_reflns_limit_h_min -18
_diffrn_reflns_limit_k_max 23
_diffrn_reflns_limit_k_min -25
_diffrn_reflns_limit_l_max 19
_diffrn_reflns_limit_l_min -19
_diffrn_reflns_number 61415
_diffrn_reflns_point_group_measured_fraction_full 0.999
_diffrn_reflns_point_group_measured_fraction_max 0.999
_diffrn_reflns_theta_full 26.000
_diffrn_reflns_theta_max 27.102
_diffrn_reflns_theta_min 2.003
_diffrn_standards_number 0
_exptl_absorpt_coefficient_mu 0.076
_exptl_absorpt_correction_T_max 0.7461
_exptl_absorpt_correction_T_min 0.6757
_exptl_absorpt_correction_type multi-scan
_exptl_absorpt_process_details
'SADABS-2012/1 (Bruker,2012) was used for absorption correction. wR2(int) was 0.1314 before and 0.0692 after correction. The Ratio of minimum to maximum transmission is 0.9056. The \l/2 correction factor is 0.0015.'
_exptl_crystal_colour yellow
_exptl_crystal_colour_primary yellow
_exptl_crystal_density_diffrn 1.159
_exptl_crystal_description prism
_exptl_crystal_F_000 1480
_exptl_crystal_recrystallization_method 'Re-crystallisation from solvent: hexane'
_exptl_crystal_size_max 0.1
_exptl_crystal_size_mid 0.1
_exptl_crystal_size_min 0.1
_refine_diff_density_max 0.197
_refine_diff_density_min -0.231
_refine_diff_density_rms 0.042
_refine_ls_extinction_method none
_refine_ls_goodness_of_fit_ref 1.025
_refine_ls_hydrogen_treatment constr
_refine_ls_matrix_type full
_refine_ls_number_parameters 480
_refine_ls_number_reflns 8755
_refine_ls_number_restraints 0
_refine_ls_restrained_S_all 1.025
_refine_ls_R_factor_all 0.0977
_refine_ls_R_factor_gt 0.0531
_refine_ls_shift/su_max 0.000
_refine_ls_shift/su_mean 0.000
_refine_ls_structure_factor_coef Fsqd
_refine_ls_weighting_details 'w=1/[\s^2^(Fo^2^)+(0.0664P)^2^+1.2623P] where P=(Fo^2^+2Fc^2^)/3'
_refine_ls_weighting_scheme calc
_refine_ls_wR_factor_gt 0.1352
_refine_ls_wR_factor_ref 0.1600
_reflns_Friedel_coverage 0.000
_reflns_number_gt 5333
_reflns_number_total 8755
_reflns_threshold_expression 'I > 2\s(I)'
_cod_data_source_file c8dt04983a2.cif
_cod_data_source_block data2
_cod_depositor_comments 'Adding full bibliography for 7048890--7048897.cif.'
_cod_original_cell_volume 3964.1(9)
_cod_database_code 7048893
_shelx_shelxl_version_number 2014/7
_shelx_space_group_comment
;
The symmetry employed for this shelxl refinement is uniquely defined
by the following loop, which should always be used as a source of
symmetry information in preference to the above space-group names.
They are only intended as comments.
;
_shelx_estimated_absorpt_t_max 0.992
_shelx_estimated_absorpt_t_min 0.992
_olex2_refinement_description
;
1. Fixed Uiso
 At 1.2 times of:
  All C(H) groups
 At 1.5 times of:
  All C(H,H,H) groups
2.a Me refined with riding coordinates:
 C38(H38A,H38B,H38C)
2.b Aromatic/amide H refined with riding coordinates:
 C5(H5), C29(H29), C3(H3), C4(H4), C42(H42), C18(H18), C33(H33), C44(H44),
 C27(H27), C28(H28), C9(H9), C35(H35), C20(H20), C11(H11)
2.c Idealised Me refined as rotating group:
 C46(H46A,H46B,H46C), C22(H22A,H22B,H22C), C48(H48A,H48B,H48C), C13(H13A,H13B,
 H13C), C37(H37A,H37B,H37C), C24(H24A,H24B,H24C), C15(H15A,H15B,H15C), C47(H47A,
 H47B,H47C), C23(H23A,H23B,H23C), C39(H39A,H39B,H39C), C14(H14A,H14B,H14C)
;
_olex2_submission_special_instructions 'No special instructions were received'

loop_
_space_group_symop_operation_xyz
'x, y, z'
'-x+1/2, y+1/2, -z+1/2'
'-x, -y, -z'
'x-1/2, -y-1/2, z-1/2'

loop_
_atom_site_label
_atom_site_type_symbol
_atom_site_fract_x
_atom_site_fract_y
_atom_site_fract_z
_atom_site_U_iso_or_equiv
_atom_site_adp_type
_atom_site_occupancy
_atom_site_site_symmetry_order
_atom_site_calc_flag
_atom_site_refinement_flags_posn
Na1 Na 0.71685(8) 0.58887(4) 0.64549(6) 0.0610(3) Uani 1 1 d .
N2 N 0.71639(11) 0.60200(7) 0.45191(10) 0.0350(4) Uani 1 1 d .
N1 N 0.69559(12) 0.64998(7) 0.50402(10) 0.0388(4) Uani 1 1 d .
N3 N 0.72575(12) 0.54602(7) 0.49984(10) 0.0388(4) Uani 1 1 d .
C25 C 0.75017(14) 0.48579(9) 0.46316(13) 0.0370(4) Uani 1 1 d .
C1 C 0.68548(14) 0.71682(9) 0.47312(12) 0.0351(4) Uani 1 1 d .
C6 C 0.70542(14) 0.74673(9) 0.39522(13) 0.0376(4) Uani 1 1 d .
C16 C 0.75393(15) 0.71271(9) 0.33232(12) 0.0384(4) Uani 1 1 d .
C2 C 0.65352(14) 0.75899(9) 0.53468(13) 0.0384(4) Uani 1 1 d .
C30 C 0.70842(15) 0.46085(9) 0.36979(13) 0.0394(4) Uani 1 1 d .
C40 C 0.63108(15) 0.49620(9) 0.29158(13) 0.0402(5) Uani 1 1 d .
C7 C 0.64050(16) 0.72993(9) 0.62211(13) 0.0410(5) Uani 1 1 d .
C41 C 0.64959(16) 0.51222(10) 0.20688(14) 0.0460(5) Uani 1 1 d .
C26 C 0.81405(15) 0.44430(10) 0.53375(14) 0.0434(5) Uani 1 1 d .
C5 C 0.68651(16) 0.81578(10) 0.37884(15) 0.0464(5) Uani 1 1 d .
H5 H 0.6981 0.8360 0.3255 0.056 Uiso 1 1 calc R
C31 C 0.84644(15) 0.46905(10) 0.63466(14) 0.0435(5) Uani 1 1 d .
C17 C 0.69947(16) 0.69866(10) 0.23751(13) 0.0440(5) Uani 1 1 d .
C29 C 0.73551(16) 0.39576(10) 0.35096(15) 0.0459(5) Uani 1 1 d .
H29 H 0.7084 0.3783 0.2882 0.055 Uiso 1 1 calc R
C45 C 0.53611(16) 0.50740(10) 0.29727(14) 0.0466(5) Uani 1 1 d .
C3 C 0.63673(16) 0.82717(10) 0.51544(15) 0.0454(5) Uani 1 1 d .
H3 H 0.6146 0.8545 0.5570 0.054 Uiso 1 1 calc R
C8 C 0.72231(17) 0.72444(10) 0.70597(14) 0.0467(5) Uani 1 1 d .
C4 C 0.65165(17) 0.85575(10) 0.43704(15) 0.0496(5) Uani 1 1 d .
H4 H 0.6382 0.9023 0.4231 0.059 Uiso 1 1 calc R
C32 C 0.79855(16) 0.44426(10) 0.69566(15) 0.0481(5) Uani 1 1 d .
C42 C 0.57348(19) 0.53823(11) 0.13105(15) 0.0547(6) Uani 1 1 d .
H42 H 0.5865 0.5489 0.0740 0.066 Uiso 1 1 calc R
C21 C 0.85603(16) 0.70249(11) 0.36464(15) 0.0500(5) Uani 1 1 d .
C12 C 0.54766(17) 0.70744(11) 0.62209(15) 0.0513(5) Uani 1 1 d .
C18 C 0.7498(2) 0.67459(11) 0.17793(14) 0.0551(6) Uani 1 1 d .
H18 H 0.7131 0.6653 0.1133 0.066 Uiso 1 1 calc R
C33 C 0.81838(17) 0.47313(12) 0.78529(15) 0.0562(6) Uani 1 1 d .
H33 H 0.7856 0.4559 0.8268 0.067 Uiso 1 1 calc R
C44 C 0.46285(18) 0.53346(12) 0.21896(16) 0.0571(6) Uani 1 1 d .
H44 H 0.3985 0.5407 0.2232 0.069 Uiso 1 1 calc R
C36 C 0.91715(16) 0.52046(12) 0.66576(15) 0.0524(5) Uani 1 1 d .
C34 C 0.88464(18) 0.52627(13) 0.81584(15) 0.0594(6) Uani 1 1 d .
C43 C 0.47937(19) 0.54930(12) 0.13518(15) 0.0581(6) Uani 1 1 d .
C27 C 0.83802(17) 0.38035(11) 0.51046(16) 0.0553(6) Uani 1 1 d .
H27 H 0.8818 0.3528 0.5583 0.066 Uiso 1 1 calc R
C28 C 0.79962(18) 0.35623(11) 0.41951(16) 0.0565(6) Uani 1 1 d .
H28 H 0.8172 0.3125 0.4040 0.068 Uiso 1 1 calc R
C46 C 0.75082(18) 0.50239(12) 0.19797(17) 0.0598(6) Uani 1 1 d .
H46A H 0.8013 0.5204 0.2547 0.090 Uiso 1 1 calc GR
H46B H 0.7544 0.5263 0.1414 0.090 Uiso 1 1 calc GR
H46C H 0.7627 0.4541 0.1920 0.090 Uiso 1 1 calc GR
C19 C 0.8512(2) 0.66375(12) 0.20932(16) 0.0573(6) Uani 1 1 d .
C22 C 0.58942(18) 0.70922(13) 0.20103(16) 0.0624(6) Uani 1 1 d .
H22A H 0.5584 0.6829 0.2395 0.094 Uiso 1 1 calc GR
H22B H 0.5631 0.6944 0.1346 0.094 Uiso 1 1 calc GR
H22C H 0.5747 0.7573 0.2051 0.094 Uiso 1 1 calc GR
C9 C 0.7078(2) 0.69833(12) 0.78712(15) 0.0612(6) Uani 1 1 d .
H9 H 0.7631 0.6950 0.8439 0.073 Uiso 1 1 calc R
C35 C 0.93432(18) 0.54845(13) 0.75543(16) 0.0620(6) Uani 1 1 d .
H35 H 0.9815 0.5839 0.7759 0.074 Uiso 1 1 calc R
C20 C 0.90198(19) 0.67840(13) 0.30243(17) 0.0617(6) Uani 1 1 d .
H20 H 0.9718 0.6717 0.3253 0.074 Uiso 1 1 calc R
C48 C 0.51151(18) 0.49137(13) 0.38587(17) 0.0605(6) Uani 1 1 d .
H48A H 0.5355 0.4459 0.4081 0.091 Uiso 1 1 calc GR
H48B H 0.4394 0.4933 0.3718 0.091 Uiso 1 1 calc GR
H48C H 0.5436 0.5244 0.4355 0.091 Uiso 1 1 calc GR
C11 C 0.5372(2) 0.68195(13) 0.70494(18) 0.0673(7) Uani 1 1 d .
H11 H 0.4735 0.6674 0.7042 0.081 Uiso 1 1 calc R
C13 C 0.82442(18) 0.74443(13) 0.70736(17) 0.0658(7) Uani 1 1 d .
H13A H 0.8697 0.7446 0.7731 0.099 Uiso 1 1 calc GR
H13B H 0.8220 0.7897 0.6800 0.099 Uiso 1 1 calc GR
H13C H 0.8482 0.7120 0.6698 0.099 Uiso 1 1 calc GR
C10 C 0.6156(2) 0.67693(13) 0.78839(17) 0.0676(7) Uani 1 1 d .
C37 C 0.7235(2) 0.38819(12) 0.6652(2) 0.0719(7) Uani 1 1 d .
H37A H 0.6908 0.3820 0.7133 0.108 Uiso 1 1 calc GR
H37B H 0.7570 0.3462 0.6585 0.108 Uiso 1 1 calc GR
H37C H 0.6737 0.3998 0.6041 0.108 Uiso 1 1 calc GR
C24 C 0.91682(19) 0.71887(15) 0.46583(17) 0.0728(8) Uani 1 1 d .
H24A H 0.9083 0.7667 0.4785 0.109 Uiso 1 1 calc GR
H24B H 0.9870 0.7098 0.4755 0.109 Uiso 1 1 calc GR
H24C H 0.8947 0.6908 0.5093 0.109 Uiso 1 1 calc GR
C15 C 0.46058(19) 0.70865(15) 0.53142(18) 0.0734(7) Uani 1 1 d .
H15A H 0.4503 0.7548 0.5063 0.110 Uiso 1 1 calc GR
H15B H 0.4009 0.6933 0.5444 0.110 Uiso 1 1 calc GR
H15C H 0.4738 0.6786 0.4845 0.110 Uiso 1 1 calc GR
C47 C 0.3973(2) 0.57879(16) 0.05199(18) 0.0849(9) Uani 1 1 d .
H47A H 0.4218 0.5856 -0.0017 0.127 Uiso 1 1 calc GR
H47B H 0.3762 0.6222 0.0707 0.127 Uiso 1 1 calc GR
H47C H 0.3408 0.5476 0.0332 0.127 Uiso 1 1 calc GR
C38 C 0.9013(2) 0.55847(17) 0.91212(17) 0.0868(9) Uani 1 1 d .
H38A H 0.8597 0.5359 0.9440 0.130 Uiso 1 1 calc R
H38B H 0.9713 0.5539 0.9510 0.130 Uiso 1 1 calc R
H38C H 0.8837 0.6065 0.9037 0.130 Uiso 1 1 calc R
C23 C 0.9039(2) 0.63528(16) 0.1446(2) 0.0855(9) Uani 1 1 d .
H23A H 0.9190 0.5875 0.1596 0.128 Uiso 1 1 calc GR
H23B H 0.9658 0.6602 0.1540 0.128 Uiso 1 1 calc GR
H23C H 0.8612 0.6397 0.0782 0.128 Uiso 1 1 calc GR
C39 C 0.9746(2) 0.54605(16) 0.60402(19) 0.0773(8) Uani 1 1 d .
H39A H 0.9283 0.5594 0.5419 0.116 Uiso 1 1 calc GR
H39B H 1.0184 0.5103 0.5954 0.116 Uiso 1 1 calc GR
H39C H 1.0145 0.5852 0.6345 0.116 Uiso 1 1 calc GR
C14 C 0.6014(3) 0.64963(19) 0.8780(2) 0.1090(12) Uani 1 1 d .
H14A H 0.6522 0.6154 0.9063 0.163 Uiso 1 1 calc GR
H14B H 0.5354 0.6292 0.8623 0.163 Uiso 1 1 calc GR
H14C H 0.6074 0.6866 0.9233 0.163 Uiso 1 1 calc GR

loop_
_atom_site_aniso_label
_atom_site_aniso_U_11
_atom_site_aniso_U_22
_atom_site_aniso_U_33
_atom_site_aniso_U_23
_atom_site_aniso_U_13
_atom_site_aniso_U_12
Na1 0.1002(8) 0.0449(5) 0.0438(5) 0.0008(4) 0.0318(5) 0.0066(5)
N2 0.0378(9) 0.0320(8) 0.0352(8) -0.0025(6) 0.0121(7) 0.0024(6)
N1 0.0533(11) 0.0288(8) 0.0372(8) -0.0030(6) 0.0187(8) 0.0038(7)
N3 0.0522(11) 0.0293(8) 0.0367(8) -0.0021(6) 0.0168(8) 0.0047(7)
C25 0.0411(11) 0.0318(9) 0.0413(10) -0.0039(8) 0.0179(9) 0.0033(8)
C1 0.0368(11) 0.0309(9) 0.0363(9) -0.0023(8) 0.0100(8) 0.0015(8)
C6 0.0375(11) 0.0365(10) 0.0367(10) 0.0008(8) 0.0094(8) 0.0015(8)
C16 0.0468(13) 0.0339(10) 0.0353(10) 0.0033(8) 0.0146(9) 0.0008(8)
C2 0.0412(12) 0.0343(10) 0.0408(10) -0.0031(8) 0.0148(9) 0.0018(8)
C30 0.0438(12) 0.0360(10) 0.0423(11) -0.0053(8) 0.0197(9) 0.0001(8)
C40 0.0462(12) 0.0358(10) 0.0391(10) -0.0099(8) 0.0146(9) -0.0005(9)
C7 0.0516(13) 0.0315(9) 0.0436(11) -0.0092(8) 0.0207(10) 0.0008(9)
C41 0.0543(14) 0.0407(11) 0.0454(11) -0.0079(9) 0.0197(10) 0.0007(9)
C26 0.0433(12) 0.0389(11) 0.0477(11) -0.0030(9) 0.0147(10) 0.0053(9)
C5 0.0516(13) 0.0399(11) 0.0487(12) 0.0070(9) 0.0177(10) 0.0020(9)
C31 0.0422(12) 0.0430(11) 0.0420(11) 0.0003(9) 0.0091(9) 0.0110(9)
C17 0.0534(14) 0.0394(11) 0.0379(10) 0.0057(8) 0.0131(10) 0.0010(9)
C29 0.0540(14) 0.0383(11) 0.0493(11) -0.0117(9) 0.0220(10) 0.0003(9)
C45 0.0438(13) 0.0483(12) 0.0484(12) -0.0096(9) 0.0159(10) 0.0004(9)
C3 0.0501(13) 0.0350(10) 0.0535(12) -0.0059(9) 0.0205(10) 0.0055(9)
C8 0.0584(14) 0.0412(11) 0.0416(11) -0.0096(9) 0.0177(10) 0.0022(10)
C4 0.0560(14) 0.0330(10) 0.0601(13) 0.0042(10) 0.0195(11) 0.0057(9)
C32 0.0503(13) 0.0435(11) 0.0489(12) 0.0074(9) 0.0139(10) 0.0102(10)
C42 0.0705(17) 0.0513(13) 0.0416(12) -0.0044(10) 0.0172(11) 0.0055(11)
C21 0.0433(13) 0.0602(13) 0.0466(12) -0.0057(10) 0.0148(10) 0.0010(10)
C12 0.0575(15) 0.0488(12) 0.0531(13) -0.0090(10) 0.0255(11) -0.0050(10)
C18 0.0828(19) 0.0506(13) 0.0333(10) 0.0009(9) 0.0210(11) -0.0016(12)
C33 0.0534(15) 0.0694(15) 0.0455(12) 0.0149(11) 0.0159(11) 0.0153(12)
C44 0.0454(14) 0.0617(14) 0.0588(14) -0.0118(11) 0.0096(11) 0.0047(11)
C36 0.0440(13) 0.0620(14) 0.0484(12) -0.0057(10) 0.0113(10) -0.0018(10)
C34 0.0504(14) 0.0766(16) 0.0438(12) -0.0042(11) 0.0054(11) 0.0134(12)
C43 0.0639(17) 0.0531(13) 0.0470(13) -0.0103(10) 0.0039(11) 0.0076(11)
C27 0.0575(15) 0.0438(12) 0.0608(14) -0.0007(10) 0.0143(11) 0.0199(10)
C28 0.0654(16) 0.0397(11) 0.0666(14) -0.0104(10) 0.0245(12) 0.0127(10)
C46 0.0708(17) 0.0575(14) 0.0631(14) 0.0017(11) 0.0382(13) 0.0049(12)
C19 0.0714(18) 0.0570(14) 0.0553(14) -0.0041(11) 0.0368(13) -0.0044(12)
C22 0.0582(16) 0.0632(15) 0.0519(13) -0.0009(11) -0.0007(12) 0.0044(12)
C9 0.0855(19) 0.0548(14) 0.0400(12) -0.0075(10) 0.0160(12) 0.0054(13)
C35 0.0524(15) 0.0740(16) 0.0534(13) -0.0118(12) 0.0086(12) -0.0073(12)
C20 0.0521(15) 0.0757(16) 0.0645(15) -0.0107(12) 0.0286(12) 0.0006(12)
C48 0.0526(15) 0.0722(16) 0.0642(14) -0.0021(12) 0.0295(12) -0.0003(12)
C11 0.0773(19) 0.0708(16) 0.0674(16) -0.0093(13) 0.0423(15) -0.0180(14)
C13 0.0574(16) 0.0768(17) 0.0583(14) -0.0146(12) 0.0121(12) -0.0011(13)
C10 0.101(2) 0.0618(15) 0.0509(14) -0.0056(11) 0.0400(15) -0.0062(14)
C37 0.091(2) 0.0483(14) 0.0861(18) 0.0001(13) 0.0427(16) -0.0091(13)
C24 0.0486(15) 0.105(2) 0.0588(15) -0.0214(14) 0.0099(12) 0.0058(14)
C15 0.0571(17) 0.090(2) 0.0714(16) -0.0080(14) 0.0191(14) -0.0139(14)
C47 0.085(2) 0.089(2) 0.0606(16) -0.0041(14) -0.0042(15) 0.0251(16)
C38 0.090(2) 0.115(2) 0.0461(14) -0.0166(15) 0.0105(14) 0.0122(18)
C23 0.108(2) 0.089(2) 0.0856(19) -0.0202(16) 0.0686(19) -0.0105(17)
C39 0.0643(18) 0.102(2) 0.0714(17) -0.0140(15) 0.0303(14) -0.0259(15)
C14 0.166(4) 0.115(3) 0.0646(18) 0.0077(18) 0.064(2) -0.018(2)

loop_
_atom_type_symbol
_atom_type_description
_atom_type_scat_dispersion_real
_atom_type_scat_dispersion_imag
_atom_type_scat_source
C C 0.0033 0.0016 'International Tables Vol C Tables 4.2.6.8 and 6.1.1.4'
H H 0.0000 0.0000 'International Tables Vol C Tables 4.2.6.8 and 6.1.1.4'
N N 0.0061 0.0033 'International Tables Vol C Tables 4.2.6.8 and 6.1.1.4'
Na Na 0.0362 0.0249 'International Tables Vol C Tables 4.2.6.8 and 6.1.1.4'

loop_
_geom_angle_atom_site_label_1
_geom_angle_atom_site_label_2
_geom_angle_atom_site_label_3
_geom_angle
N1 Na1 N3 52.96(5)
N1 Na1 C7 58.61(5)
N1 Na1 C31 104.82(6)
N1 Na1 C8 77.22(6)
N1 Na1 C32 128.25(6)
N1 Na1 C33 150.32(7)
N1 Na1 C36 99.05(6)
N1 Na1 C34 140.32(8)
N1 Na1 C9 103.24(6)
N1 Na1 C35 114.68(7)
N3 Na1 C7 110.87(6)
N3 Na1 C31 57.13(5)
N3 Na1 C8 128.89(6)
N3 Na1 C32 76.12(6)
N3 Na1 C33 101.23(6)
N3 Na1 C36 66.88(6)
N3 Na1 C34 110.16(7)
N3 Na1 C9 155.79(7)
N3 Na1 C35 92.67(7)
C7 Na1 C31 158.51(7)
C7 Na1 C32 173.00(6)
C7 Na1 C33 147.22(6)
C7 Na1 C36 135.64(7)
C7 Na1 C34 128.48(7)
C7 Na1 C9 47.04(6)
C7 Na1 C35 124.63(7)
C31 Na1 C32 26.21(6)
C31 Na1 C33 45.90(6)
C31 Na1 C36 26.41(6)
C31 Na1 C34 54.21(6)
C31 Na1 C9 138.83(7)
C31 Na1 C35 46.13(6)
C8 Na1 C7 27.90(6)
C8 Na1 C31 143.50(7)
C8 Na1 C32 146.63(7)
C8 Na1 C33 121.89(7)
C8 Na1 C36 117.26(7)
C8 Na1 C34 100.67(7)
C8 Na1 C9 26.97(6)
C8 Na1 C35 99.13(7)
C32 Na1 C33 25.92(6)
C32 Na1 C34 46.09(6)
C32 Na1 C35 53.15(7)
C33 Na1 C34 25.73(7)
C36 Na1 C32 46.02(6)
C36 Na1 C33 53.01(6)
C36 Na1 C34 46.06(6)
C36 Na1 C35 25.97(6)
C9 Na1 C32 126.06(7)
C9 Na1 C33 100.19(7)
C9 Na1 C36 119.37(7)
C9 Na1 C34 85.17(7)
C9 Na1 C35 94.57(7)
C35 Na1 C33 44.90(7)
C35 Na1 C34 25.74(6)
N3 N2 N1 107.11(13)
N2 N1 Na1 99.58(10)
N2 N1 C1 120.61(15)
C1 N1 Na1 138.66(12)
N2 N3 Na1 99.75(10)
N2 N3 C25 120.37(15)
C25 N3 Na1 139.04(12)
N3 C25 C30 127.08(17)
N3 C25 C26 112.87(16)
C26 C25 C30 119.49(17)
N1 C1 C6 130.02(16)
N1 C1 C2 111.50(15)
C6 C1 C2 118.43(16)
C1 C6 C16 125.75(16)
C5 C6 C1 118.31(17)
C5 C6 C16 115.71(17)
C17 C16 C6 120.24(18)
C21 C16 C6 119.73(17)
C21 C16 C17 119.56(18)
C1 C2 C7 119.61(16)
C3 C2 C1 120.70(17)
C3 C2 C7 119.68(17)
C25 C30 C40 124.82(16)
C29 C30 C25 117.68(18)
C29 C30 C40 117.29(17)
C41 C40 C30 119.86(18)
C45 C40 C30 120.67(18)
C45 C40 C41 119.13(19)
C2 C7 Na1 108.64(11)
C8 C7 Na1 70.01(11)
C8 C7 C2 120.06(18)
C12 C7 Na1 90.64(13)
C12 C7 C2 120.81(18)
C12 C7 C8 119.13(19)
C40 C41 C46 121.10(19)
C42 C41 C40 119.2(2)
C42 C41 C46 119.7(2)
C25 C26 C31 117.89(16)
C27 C26 C25 119.96(18)
C27 C26 C31 121.89(18)
C6 C5 H5 118.7
C4 C5 C6 122.65(19)
C4 C5 H5 118.7
C26 C31 Na1 108.29(12)
C32 C31 Na1 78.74(12)
C32 C31 C26 118.73(19)
C32 C31 C36 119.66(19)
C36 C31 Na1 78.45(13)
C36 C31 C26 121.37(19)
C16 C17 C22 120.55(19)
C18 C17 C16 118.5(2)
C18 C17 C22 120.90(19)
C30 C29 H29 118.7
C28 C29 C30 122.52(19)
C28 C29 H29 118.7
C40 C45 C48 121.74(19)
C44 C45 C40 119.1(2)
C44 C45 C48 119.2(2)
C2 C3 H3 119.6
C4 C3 C2 120.85(18)
C4 C3 H3 119.6
C7 C8 Na1 82.10(11)
C7 C8 C13 120.73(19)
C9 C8 Na1 85.79(13)
C9 C8 C7 118.9(2)
C9 C8 C13 120.3(2)
C13 C8 Na1 100.40(14)
C5 C4 H4 120.5
C3 C4 C5 118.92(18)
C3 C4 H4 120.5
C31 C32 Na1 75.05(11)
C31 C32 C37 121.1(2)
C33 C32 Na1 78.07(13)
C33 C32 C31 119.4(2)
C33 C32 C37 119.5(2)
C37 C32 Na1 115.85(15)
C41 C42 H42 118.7
C43 C42 C41 122.5(2)
C43 C42 H42 118.7
C16 C21 C24 120.63(19)
C20 C21 C16 119.4(2)
C20 C21 C24 120.0(2)
C7 C12 C15 119.9(2)
C11 C12 C7 119.6(2)
C11 C12 C15 120.4(2)
C17 C18 H18 118.8
C19 C18 C17 122.5(2)
C19 C18 H18 118.8
Na1 C33 H33 118.5
C32 C33 Na1 76.01(12)
C32 C33 H33 119.0
C34 C33 Na1 77.21(14)
C34 C33 C32 121.9(2)
C34 C33 H33 119.0
C45 C44 H44 118.6
C43 C44 C45 122.7(2)
C43 C44 H44 118.6
C31 C36 Na1 75.14(12)
C31 C36 C39 121.3(2)
C35 C36 Na1 77.63(14)
C35 C36 C31 119.3(2)
C35 C36 C39 119.4(2)
C39 C36 Na1 117.63(17)
C33 C34 Na1 77.06(13)
C33 C34 C38 120.6(2)
C35 C34 Na1 76.46(14)
C35 C34 C33 117.8(2)
C35 C34 C38 121.7(3)
C38 C34 Na1 116.28(17)
C42 C43 C47 121.8(2)
C44 C43 C42 117.4(2)
C44 C43 C47 120.8(2)
C26 C27 H27 119.5
C28 C27 C26 121.0(2)
C28 C27 H27 119.5
C29 C28 H28 120.3
C27 C28 C29 119.33(19)
C27 C28 H28 120.3
C41 C46 H46A 109.5
C41 C46 H46B 109.5
C41 C46 H46C 109.5
H46A C46 H46B 109.5
H46A C46 H46C 109.5
H46B C46 H46C 109.5
C18 C19 C23 121.7(2)
C20 C19 C18 117.2(2)
C20 C19 C23 121.0(2)
C17 C22 H22A 109.5
C17 C22 H22B 109.5
C17 C22 H22C 109.5
H22A C22 H22B 109.5
H22A C22 H22C 109.5
H22B C22 H22C 109.5
Na1 C9 H9 110.7
C8 C9 Na1 67.23(11)
C8 C9 H9 118.8
C10 C9 Na1 92.66(14)
C10 C9 C8 122.4(2)
C10 C9 H9 118.8
Na1 C35 H35 117.4
C36 C35 Na1 76.40(14)
C36 C35 H35 119.0
C34 C35 Na1 77.80(14)
C34 C35 C36 121.9(2)
C34 C35 H35 119.0
C21 C20 H20 118.6
C19 C20 C21 122.8(2)
C19 C20 H20 118.6
C45 C48 H48A 109.5
C45 C48 H48B 109.5
C45 C48 H48C 109.5
H48A C48 H48B 109.5
H48A C48 H48C 109.5
H48B C48 H48C 109.5
C12 C11 H11 118.7
C10 C11 C12 122.5(2)
C10 C11 H11 118.7
C8 C13 H13A 109.5
C8 C13 H13B 109.5
C8 C13 H13C 109.5
H13A C13 H13B 109.5
H13A C13 H13C 109.5
H13B C13 H13C 109.5
C9 C10 C14 121.5(3)
C11 C10 C9 117.4(2)
C11 C10 C14 121.2(3)
C32 C37 H37A 109.5
C32 C37 H37B 109.5
C32 C37 H37C 109.5
H37A C37 H37B 109.5
H37A C37 H37C 109.5
H37B C37 H37C 109.5
C21 C24 H24A 109.5
C21 C24 H24B 109.5
C21 C24 H24C 109.5
H24A C24 H24B 109.5
H24A C24 H24C 109.5
H24B C24 H24C 109.5
C12 C15 H15A 109.5
C12 C15 H15B 109.5
C12 C15 H15C 109.5
H15A C15 H15B 109.5
H15A C15 H15C 109.5
H15B C15 H15C 109.5
C43 C47 H47A 109.5
C43 C47 H47B 109.5
C43 C47 H47C 109.5
H47A C47 H47B 109.5
H47A C47 H47C 109.5
H47B C47 H47C 109.5
C34 C38 H38A 109.5
C34 C38 H38B 109.5
C34 C38 H38C 109.5
H38A C38 H38B 109.5
H38A C38 H38C 109.5
H38B C38 H38C 109.5
C19 C23 H23A 109.5
C19 C23 H23B 109.5
C19 C23 H23C 109.5
H23A C23 H23B 109.5
H23A C23 H23C 109.5
H23B C23 H23C 109.5
C36 C39 H39A 109.5
C36 C39 H39B 109.5
C36 C39 H39C 109.5
H39A C39 H39B 109.5
H39A C39 H39C 109.5
H39B C39 H39C 109.5
C10 C14 H14A 109.5
C10 C14 H14B 109.5
C10 C14 H14C 109.5
H14A C14 H14B 109.5
H14A C14 H14C 109.5
H14B C14 H14C 109.5

loop_
_geom_bond_atom_site_label_1
_geom_bond_atom_site_label_2
_geom_bond_distance
Na1 N1 2.3585(17)
Na1 N3 2.3674(16)
Na1 C7 2.975(2)
Na1 C31 3.042(2)
Na1 C8 2.823(2)
Na1 C32 3.088(2)
Na1 C33 3.114(2)
Na1 C36 3.084(2)
Na1 C34 3.116(2)
Na1 C9 3.053(2)
Na1 C35 3.099(3)
N2 N1 1.319(2)
N2 N3 1.300(2)
N1 C1 1.392(2)
N3 C25 1.401(2)
C25 C30 1.409(3)
C25 C26 1.407(3)
C1 C6 1.410(3)
C1 C2 1.419(2)
C6 C16 1.493(3)
C6 C5 1.399(3)
C16 C17 1.397(3)
C16 C21 1.390(3)
C2 C7 1.488(3)
C2 C3 1.384(3)
C30 C40 1.490(3)
C30 C29 1.399(3)
C40 C41 1.405(3)
C40 C45 1.401(3)
C7 C8 1.405(3)
C7 C12 1.396(3)
C41 C42 1.383(3)
C41 C46 1.504(3)
C26 C31 1.500(3)
C26 C27 1.384(3)
C5 H5 0.9500
C5 C4 1.379(3)
C31 C32 1.391(3)
C31 C36 1.400(3)
C17 C18 1.394(3)
C17 C22 1.497(3)
C29 H29 0.9500
C29 C28 1.370(3)
C45 C44 1.385(3)
C45 C48 1.504(3)
C3 H3 0.9500
C3 C4 1.374(3)
C8 C9 1.389(3)
C8 C13 1.502(3)
C4 H4 0.9500
C32 C33 1.391(3)
C32 C37 1.505(3)
C42 H42 0.9500
C42 C43 1.380(3)
C21 C20 1.381(3)
C21 C24 1.506(3)
C12 C11 1.383(3)
C12 C15 1.505(3)
C18 H18 0.9500
C18 C19 1.383(3)
C33 H33 0.9500
C33 C34 1.387(4)
C44 H44 0.9500
C44 C43 1.377(3)
C36 C35 1.390(3)
C36 C39 1.504(3)
C34 C35 1.385(3)
C34 C38 1.513(3)
C43 C47 1.514(3)
C27 H27 0.9500
C27 C28 1.368(3)
C28 H28 0.9500
C46 H46A 0.9800
C46 H46B 0.9800
C46 H46C 0.9800
C19 C20 1.367(3)
C19 C23 1.510(3)
C22 H22A 0.9800
C22 H22B 0.9800
C22 H22C 0.9800
C9 H9 0.9500
C9 C10 1.387(4)
C35 H35 0.9500
C20 H20 0.9500
C48 H48A 0.9800
C48 H48B 0.9800
C48 H48C 0.9800
C11 H11 0.9500
C11 C10 1.375(4)
C13 H13A 0.9800
C13 H13B 0.9800
C13 H13C 0.9800
C10 C14 1.511(3)
C37 H37A 0.9800
C37 H37B 0.9800
C37 H37C 0.9800
C24 H24A 0.9800
C24 H24B 0.9800
C24 H24C 0.9800
C15 H15A 0.9800
C15 H15B 0.9800
C15 H15C 0.9800
C47 H47A 0.9800
C47 H47B 0.9800
C47 H47C 0.9800
C38 H38A 0.9800
C38 H38B 0.9800
C38 H38C 0.9800
C23 H23A 0.9800
C23 H23B 0.9800
C23 H23C 0.9800
C39 H39A 0.9800
C39 H39B 0.9800
C39 H39C 0.9800
C14 H14A 0.9800
C14 H14B 0.9800
C14 H14C 0.9800

loop_
_geom_torsion_atom_site_label_1
_geom_torsion_atom_site_label_2
_geom_torsion_atom_site_label_3
_geom_torsion_atom_site_label_4
_geom_torsion
Na1 N1 C1 C6 156.40(16)
Na1 N1 C1 C2 -21.0(3)
Na1 N3 C25 C30 147.26(17)
Na1 N3 C25 C26 -24.0(3)
Na1 C7 C8 C9 -80.71(18)
Na1 C7 C8 C13 97.44(19)
Na1 C7 C12 C11 69.1(2)
Na1 C7 C12 C15 -108.6(2)
Na1 C31 C32 C33 -66.69(18)
Na1 C31 C32 C37 111.5(2)
Na1 C31 C36 C35 66.3(2)
Na1 C31 C36 C39 -113.6(2)
Na1 C8 C9 C10 -78.1(2)
Na1 C32 C33 C34 -64.9(2)
Na1 C33 C34 C35 -66.9(2)
Na1 C33 C34 C38 113.1(2)
Na1 C36 C35 C34 66.0(2)
Na1 C34 C35 C36 -65.3(2)
Na1 C9 C10 C11 -64.1(2)
Na1 C9 C10 C14 116.3(2)
N2 N1 C1 C6 -8.5(3)
N2 N1 C1 C2 174.15(16)
N2 N3 C25 C30 -45.7(3)
N2 N3 C25 C26 143.01(18)
N1 N2 N3 Na1 -7.22(15)
N1 N2 N3 C25 -178.65(16)
N1 C1 C6 C16 -7.1(3)
N1 C1 C6 C5 178.67(19)
N1 C1 C2 C7 3.1(3)
N1 C1 C2 C3 -178.54(18)
N3 N2 N1 Na1 7.25(15)
N3 N2 N1 C1 177.18(16)
N3 C25 C30 C40 1.8(3)
N3 C25 C30 C29 -172.80(19)
N3 C25 C26 C31 -0.2(3)
N3 C25 C26 C27 174.18(19)
C25 C30 C40 C41 122.0(2)
C25 C30 C40 C45 -64.8(3)
C25 C30 C29 C28 0.5(3)
C25 C26 C31 Na1 12.8(2)
C25 C26 C31 C32 99.8(2)
C25 C26 C31 C36 -74.6(3)
C25 C26 C27 C28 -0.7(3)
C1 C6 C16 C17 111.5(2)
C1 C6 C16 C21 -76.4(3)
C1 C6 C5 C4 1.6(3)
C1 C2 C7 Na1 7.6(2)
C1 C2 C7 C8 84.7(2)
C1 C2 C7 C12 -94.9(2)
C1 C2 C3 C4 -0.7(3)
C6 C1 C2 C7 -174.64(17)
C6 C1 C2 C3 3.8(3)
C6 C16 C17 C18 172.19(18)
C6 C16 C17 C22 -7.9(3)
C6 C16 C21 C20 -172.4(2)
C6 C16 C21 C24 6.3(3)
C6 C5 C4 C3 1.4(3)
C16 C6 C5 C4 -173.12(19)
C16 C17 C18 C19 0.4(3)
C16 C21 C20 C19 -0.2(4)
C2 C1 C6 C16 170.07(18)
C2 C1 C6 C5 -4.1(3)
C2 C7 C8 Na1 -100.52(16)
C2 C7 C8 C9 178.77(18)
C2 C7 C8 C13 -3.1(3)
C2 C7 C12 C11 -178.64(19)
C2 C7 C12 C15 3.6(3)
C2 C3 C4 C5 -1.8(3)
C30 C25 C26 C31 -172.20(18)
C30 C25 C26 C27 2.1(3)
C30 C40 C41 C42 172.93(18)
C30 C40 C41 C46 -7.9(3)
C30 C40 C45 C44 -172.77(18)
C30 C40 C45 C48 6.7(3)
C30 C29 C28 C27 1.0(4)
C40 C30 C29 C28 -174.5(2)
C40 C41 C42 C43 0.1(3)
C40 C45 C44 C43 -0.3(3)
C7 C2 C3 C4 177.65(19)
C7 C8 C9 Na1 78.57(16)
C7 C8 C9 C10 0.5(3)
C7 C12 C11 C10 -0.8(4)
C41 C40 C45 C44 0.5(3)
C41 C40 C45 C48 -179.97(19)
C41 C42 C43 C44 0.1(3)
C41 C42 C43 C47 179.1(2)
C26 C25 C30 C40 172.55(19)
C26 C25 C30 C29 -2.0(3)
C26 C31 C32 Na1 -104.82(17)
C26 C31 C32 C33 -171.51(18)
C26 C31 C32 C37 6.7(3)
C26 C31 C36 Na1 104.51(18)
C26 C31 C36 C35 170.8(2)
C26 C31 C36 C39 -9.1(3)
C26 C27 C28 C29 -0.9(4)
C5 C6 C16 C17 -74.2(2)
C5 C6 C16 C21 97.9(2)
C31 C26 C27 C28 173.4(2)
C31 C32 C33 Na1 65.08(18)
C31 C32 C33 C34 0.2(3)
C31 C36 C35 Na1 -64.92(19)
C31 C36 C35 C34 1.1(4)
C17 C16 C21 C20 -0.2(3)
C17 C16 C21 C24 178.5(2)
C17 C18 C19 C20 -0.7(3)
C17 C18 C19 C23 177.8(2)
C29 C30 C40 C41 -63.4(3)
C29 C30 C40 C45 109.8(2)
C45 C40 C41 C42 -0.4(3)
C45 C40 C41 C46 178.79(19)
C45 C44 C43 C42 0.0(3)
C45 C44 C43 C47 -179.0(2)
C3 C2 C7 Na1 -170.86(15)
C3 C2 C7 C8 -93.7(2)
C3 C2 C7 C12 86.7(2)
C8 C7 C12 C11 1.8(3)
C8 C7 C12 C15 -176.0(2)
C8 C9 C10 C11 0.5(4)
C8 C9 C10 C14 -179.1(2)
C32 C31 C36 Na1 -69.78(18)
C32 C31 C36 C35 -3.5(3)
C32 C31 C36 C39 176.6(2)
C32 C33 C34 Na1 64.3(2)
C32 C33 C34 C35 -2.6(3)
C32 C33 C34 C38 177.4(2)
C21 C16 C17 C18 0.1(3)
C21 C16 C17 C22 179.97(19)
C12 C7 C8 Na1 79.10(17)
C12 C7 C8 C9 -1.6(3)
C12 C7 C8 C13 176.54(19)
C12 C11 C10 C9 -0.3(4)
C12 C11 C10 C14 179.2(3)
C18 C19 C20 C21 0.6(4)
C33 C34 C35 Na1 67.2(2)
C33 C34 C35 C36 1.9(4)
C36 C31 C32 Na1 69.62(18)
C36 C31 C32 C33 2.9(3)
C36 C31 C32 C37 -178.9(2)
C27 C26 C31 Na1 -161.38(18)
C27 C26 C31 C32 -74.4(3)
C27 C26 C31 C36 111.2(3)
C46 C41 C42 C43 -179.1(2)
C22 C17 C18 C19 -179.5(2)
C48 C45 C44 C43 -179.8(2)
C13 C8 C9 Na1 -99.60(19)
C13 C8 C9 C10 -177.7(2)
C37 C32 C33 Na1 -113.1(2)
C37 C32 C33 C34 -178.0(2)
C24 C21 C20 C19 -178.8(2)
C15 C12 C11 C10 176.9(2)
C38 C34 C35 Na1 -112.7(2)
C38 C34 C35 C36 -178.0(2)
C23 C19 C20 C21 -177.9(2)
C39 C36 C35 Na1 114.9(2)
C39 C36 C35 C34 -179.1(2)
